data_7204278
loop_
_publ_author_name
'Destri, Silvia'
'Pasini, Mariacecilia'
'Botta, Chiara'
'Porzio, William'
'Bertini, Fabio'
'Marchi\`o, Luciano'

_publ_section_title
;
 Synthesis and crystal structure and optical properties of
 fluorenic-core oligomers
;
_journal_issue 4
_journal_name_full 'Journal of Materials Chemistry'
_journal_page_first 924
_journal_paper_doi 10.1039/b109089p
_journal_volume 12
_journal_year 2002
_chemical_formula_sum 'C33 H38 S2'
_chemical_formula_weight 498.75
_space_group_IT_number 88
_symmetry_cell_setting tetragonal
_symmetry_space_group_name_Hall '-I 4ad'
_symmetry_space_group_name_H-M 'I 41/a :2'
_atom_sites_solution_hydrogens geom
_atom_sites_solution_primary direct
_atom_sites_solution_secondary difmap
_audit_creation_method SHELXL-97
_cell_angle_alpha 90.00
_cell_angle_beta 90.00
_cell_angle_gamma 90.00
_cell_formula_units_Z 8
_cell_length_a 16.5630(10)
_cell_length_b 16.5630(10)
_cell_length_c 20.6570(10)
_cell_measurement_reflns_used 1024
_cell_measurement_temperature 293(2)
_cell_measurement_theta_max 23.27
_cell_measurement_theta_min 1.58
_cell_volume 5666.9(6)
_computing_structure_refinement 'SHELXL-97 (Sheldrick, 1997)'
_diffrn_ambient_temperature 293(2)
_diffrn_measured_fraction_theta_full 1.000
_diffrn_measured_fraction_theta_max 1.000
_diffrn_measurement_device_type 'SMART CCD diffractometer'
_diffrn_measurement_method 'omega scan'
_diffrn_radiation_monochromator graphite
_diffrn_radiation_source 'fine-focus sealed tube'
_diffrn_radiation_type MoK\a
_diffrn_radiation_wavelength 0.71073
_diffrn_reflns_av_R_equivalents 0.0399
_diffrn_reflns_av_sigmaI/netI 0.3801
_diffrn_reflns_limit_h_max 18
_diffrn_reflns_limit_h_min 0
_diffrn_reflns_limit_k_max 18
_diffrn_reflns_limit_k_min 0
_diffrn_reflns_limit_l_max 22
_diffrn_reflns_limit_l_min 0
_diffrn_reflns_number 7477
_diffrn_reflns_theta_full 23.27
_diffrn_reflns_theta_max 23.27
_diffrn_reflns_theta_min 1.58
_exptl_absorpt_coefficient_mu 0.207
_exptl_absorpt_correction_T_max 1.000
_exptl_absorpt_correction_T_min 0.980
_exptl_absorpt_correction_type SADABS
_exptl_absorpt_process_details 'theta dependent correction'
_exptl_crystal_colour white
_exptl_crystal_density_diffrn 1.169
_exptl_crystal_density_method 'not measured'
_exptl_crystal_description prism
_exptl_crystal_F_000 2144
_exptl_crystal_size_max 0.20
_exptl_crystal_size_mid 0.15
_exptl_crystal_size_min 0.10
_refine_diff_density_max 0.172
_refine_diff_density_min -0.188
_refine_diff_density_rms 0.032
_refine_ls_extinction_method none
_refine_ls_goodness_of_fit_ref 0.728
_refine_ls_hydrogen_treatment mixed
_refine_ls_matrix_type full
_refine_ls_number_parameters 189
_refine_ls_number_reflns 2051
_refine_ls_number_restraints 0
_refine_ls_restrained_S_all 0.728
_refine_ls_R_factor_all 0.0786
_refine_ls_R_factor_gt 0.0410
_refine_ls_shift/su_max 0.118
_refine_ls_shift/su_mean 0.050
_refine_ls_structure_factor_coef Fsqd
_refine_ls_weighting_details 'calc w=1/[\s^2^(Fo^2^)+(0.0250P)^2^+0.0000P] where P=(Fo^2^+2Fc^2^)/3'
_refine_ls_weighting_scheme calc
_refine_ls_wR_factor_gt 0.0914
_refine_ls_wR_factor_ref 0.0944
_reflns_number_gt 967
_reflns_number_total 2051
_reflns_threshold_expression >2sigma(I)
_cod_data_source_file b109089p.txt
_cod_data_source_block tftc6no
_cod_original_sg_symbol_H-M 'I41/a '
_cod_database_code 7204278

loop_
_symmetry_equiv_pos_as_xyz
'x, y, z'
'-x+1/2, -y, z+1/2'
'-y+3/4, x+1/4, z+1/4'
'y+3/4, -x+3/4, z+3/4'
'x+1/2, y+1/2, z+1/2'
'-x+1, -y+1/2, z+1'
'-y+5/4, x+3/4, z+3/4'
'y+5/4, -x+5/4, z+5/4'
'-x, -y, -z'
'x-1/2, y, -z-1/2'
'y-3/4, -x-1/4, -z-1/4'
'-y-3/4, x-3/4, -z-3/4'
'-x+1/2, -y+1/2, -z+1/2'
'x, y+1/2, -z'
'y-1/4, -x+1/4, -z+1/4'
'-y-1/4, x-1/4, -z-1/4'

loop_
_atom_site_label
_atom_site_type_symbol
_atom_site_fract_x
_atom_site_fract_y
_atom_site_fract_z
_atom_site_U_iso_or_equiv
_atom_site_adp_type
_atom_site_occupancy
_atom_site_symmetry_multiplicity
_atom_site_calc_flag
_atom_site_refinement_flags
_atom_site_disorder_assembly
_atom_site_disorder_group
S S 0.62844(7) 0.55833(6) 0.10626(4) 0.0966(4) Uani 1 1 d . . .
C1 C 0.58795(17) 0.44047(18) 0.19506(14) 0.0484(8) Uani 1 1 d . . .
C2 C 0.56275(16) 0.38886(19) 0.14443(13) 0.0470(8) Uani 1 1 d . . .
H2 H 0.5684 0.4054 0.1016 0.056 Uiso 1 1 calc R . .
C3 C 0.52992(16) 0.31426(19) 0.15800(12) 0.0440(8) Uani 1 1 d . . .
C4 C 0.51963(17) 0.28961(16) 0.22239(13) 0.0462(8) Uani 1 1 d . . .
C5 C 0.54465(18) 0.3394(2) 0.27250(14) 0.0593(9) Uani 1 1 d . . .
H5 H 0.5386 0.3230 0.3153 0.071 Uiso 1 1 calc R . .
C6 C 0.57850(18) 0.41326(19) 0.25850(14) 0.0587(9) Uani 1 1 d . . .
H6 H 0.5956 0.4460 0.2924 0.070 Uiso 1 1 calc R . .
C7 C 0.62287(17) 0.52033(19) 0.18201(14) 0.0500(8) Uani 1 1 d . . .
C8 C 0.6545(2) 0.5733(2) 0.22565(16) 0.0738(11) Uani 1 1 d . . .
H8 H 0.6579 0.5635 0.2699 0.089 Uiso 1 1 calc R . .
C9 C 0.6812(2) 0.6443(2) 0.19568(18) 0.0888(13) Uani 1 1 d . . .
H9 H 0.7038 0.6871 0.2185 0.107 Uiso 1 1 calc R . .
C10 C 0.6716(2) 0.6452(2) 0.13205(18) 0.0859(12) Uani 1 1 d . . .
H10 H 0.6866 0.6877 0.1052 0.103 Uiso 1 1 calc R . .
C11 C 0.5000 0.2500 0.11121(18) 0.0440(11) Uani 1 2 d S . .
C12 C 0.43220(19) 0.2823(2) 0.06719(14) 0.0489(9) Uani 1 1 d . . .
H12A H 0.4551(15) 0.3233(15) 0.0391(11) 0.059 Uiso 1 1 calc . . .
H12B H 0.4139(14) 0.2384(16) 0.0398(11) 0.059 Uiso 1 1 calc . . .
C13 C 0.3592(2) 0.3182(2) 0.10079(15) 0.0562(9) Uani 1 1 d . . .
H13A H 0.3765(16) 0.3621(16) 0.1286(13) 0.067 Uiso 1 1 calc . . .
H13B H 0.3343(16) 0.2774(16) 0.1279(13) 0.067 Uiso 1 1 calc . . .
C14 C 0.2974(2) 0.3497(2) 0.05287(15) 0.0571(10) Uani 1 1 d . . .
H14A H 0.3235(16) 0.3895(16) 0.0255(13) 0.069 Uiso 1 1 calc . . .
H14B H 0.2810(16) 0.3053(16) 0.0253(13) 0.069 Uiso 1 1 calc . . .
C15 C 0.2226(2) 0.3873(2) 0.08114(15) 0.0569(10) Uani 1 1 d . . .
H15A H 0.2381(16) 0.4315(15) 0.1093(13) 0.068 Uiso 1 1 calc . . .
H15B H 0.1946(16) 0.3474(16) 0.1072(12) 0.068 Uiso 1 1 calc . . .
C16 C 0.1655(2) 0.4189(2) 0.02946(18) 0.0694(11) Uani 1 1 d . . .
H16A H 0.1935(17) 0.4594(17) 0.0040(13) 0.083 Uiso 1 1 calc . . .
H16B H 0.1514(18) 0.3748(17) 0.0007(13) 0.083 Uiso 1 1 calc . . .
C17 C 0.0902(2) 0.4548(2) 0.05574(17) 0.0960(13) Uani 1 1 d . . .
H17A H 0.0570 0.4734 0.0207 0.144 Uiso 1 1 calc R . .
H17B H 0.1035 0.4994 0.0834 0.144 Uiso 1 1 calc R . .
H17C H 0.0613 0.4148 0.0801 0.144 Uiso 1 1 calc R . .

loop_
_atom_site_aniso_label
_atom_site_aniso_U_11
_atom_site_aniso_U_22
_atom_site_aniso_U_33
_atom_site_aniso_U_23
_atom_site_aniso_U_13
_atom_site_aniso_U_12
S 0.1327(10) 0.0960(8) 0.0612(6) 0.0013(6) -0.0020(6) -0.0472(7)
C1 0.042(2) 0.060(2) 0.0433(19) -0.0071(17) 0.0048(15) 0.0045(18)
C2 0.046(2) 0.057(2) 0.0384(18) -0.0009(17) 0.0017(16) 0.0032(17)
C3 0.0402(19) 0.052(2) 0.0398(19) -0.0021(15) -0.0003(14) 0.0024(16)
C4 0.044(2) 0.053(2) 0.0413(16) 0.0003(15) -0.0001(15) 0.0062(16)
C5 0.073(3) 0.071(3) 0.0345(18) -0.0021(18) -0.0002(17) -0.001(2)
C6 0.066(2) 0.063(2) 0.047(2) -0.0131(18) -0.0025(17) -0.003(2)
C7 0.044(2) 0.055(2) 0.0512(19) -0.0065(18) 0.0050(16) -0.0005(17)
C8 0.108(3) 0.058(2) 0.056(2) -0.010(2) 0.004(2) -0.020(2)
C9 0.121(4) 0.076(3) 0.070(3) -0.027(2) 0.000(2) -0.024(3)
C10 0.112(3) 0.069(3) 0.077(3) -0.006(2) 0.003(2) -0.038(2)
C11 0.046(3) 0.050(3) 0.036(2) 0.000 0.000 -0.001(2)
C12 0.055(2) 0.054(2) 0.0372(18) 0.0005(16) -0.0005(17) 0.0015(18)
C13 0.061(2) 0.063(2) 0.0445(19) 0.0076(18) -0.0074(18) -0.0016(19)
C14 0.063(3) 0.059(3) 0.049(2) 0.0043(17) -0.0085(19) 0.001(2)
C15 0.056(2) 0.060(2) 0.055(2) 0.0076(18) -0.0093(19) 0.006(2)
C16 0.065(3) 0.069(3) 0.075(3) 0.010(2) -0.015(2) 0.008(2)
C17 0.073(3) 0.112(3) 0.103(3) 0.021(2) -0.015(2) 0.024(3)

loop_
_atom_type_symbol
_atom_type_description
_atom_type_scat_dispersion_real
_atom_type_scat_dispersion_imag
_atom_type_scat_source
S S 0.1246 0.1234 'International Tables Vol C Tables 4.2.6.8 and 6.1.1.4'
C C 0.0033 0.0016 'International Tables Vol C Tables 4.2.6.8 and 6.1.1.4'
H H 0.0000 0.0000 'International Tables Vol C Tables 4.2.6.8 and 6.1.1.4'

loop_
_geom_angle_atom_site_label_1
_geom_angle_atom_site_label_2
_geom_angle_atom_site_label_3
_geom_angle
_geom_angle_site_symmetry_1
_geom_angle_site_symmetry_3
_geom_angle_publ_flag
C7 S C10 92.76(17) . . ?
C6 C1 C2 117.8(3) . . ?
C6 C1 C7 120.5(3) . . ?
C2 C1 C7 121.7(3) . . ?
C3 C2 C1 120.5(3) . . ?
C2 C3 C4 120.1(3) . . ?
C2 C3 C11 128.8(3) . . ?
C4 C3 C11 111.1(3) . . ?
C5 C4 C3 119.9(3) . . ?
C5 C4 C4 131.74(18) . 6_554 ?
C3 C4 C4 108.36(17) . 6_554 ?
C6 C5 C4 119.6(3) . . ?
C5 C6 C1 122.0(3) . . ?
C8 C7 C1 127.6(3) . . ?
C8 C7 S 110.6(2) . . ?
C1 C7 S 121.8(2) . . ?
C7 C8 C9 111.7(3) . . ?
C10 C9 C8 114.2(3) . . ?
C9 C10 S 110.7(3) . . ?
C3 C11 C3 101.1(3) . 6_554 ?
C3 C11 C12 112.38(16) . 6_554 ?
C3 C11 C12 111.68(16) 6_554 6_554 ?
C3 C11 C12 111.68(16) . . ?
C3 C11 C12 112.38(16) 6_554 . ?
C12 C11 C12 107.7(3) 6_554 . ?
C13 C12 C11 116.6(2) . . ?
C12 C13 C14 112.0(3) . . ?
C15 C14 C13 116.4(3) . . ?
C14 C15 C16 112.5(3) . . ?
C17 C16 C15 113.8(3) . . ?

loop_
_geom_bond_atom_site_label_1
_geom_bond_atom_site_label_2
_geom_bond_distance
_geom_bond_site_symmetry_2
_geom_bond_publ_flag
S C7 1.689(3) . ?
S C10 1.692(3) . ?
C1 C6 1.395(4) . ?
C1 C2 1.414(4) . ?
C1 C7 1.469(4) . ?
C2 C3 1.379(3) . ?
C3 C4 1.402(3) . ?
C3 C11 1.521(3) . ?
C4 C5 1.387(3) . ?
C4 C4 1.464(5) 6_554 ?
C5 C6 1.376(4) . ?
C7 C8 1.363(4) . ?
C8 C9 1.401(4) . ?
C9 C10 1.324(4) . ?
C11 C3 1.521(3) 6_554 ?
C11 C12 1.541(4) 6_554 ?
C11 C12 1.541(4) . ?
C12 C13 1.516(4) . ?
C13 C14 1.516(4) . ?
C14 C15 1.504(4) . ?
C15 C16 1.519(4) . ?
C16 C17 1.485(5) . ?
